data_4125906
loop_
_publ_author_name
'Zhang, Zhongyin'
'Wang, Jinxin'
'Li, Jian'
'Yang, Fan'
'Liu, Guodu'
'Tang, Wenjun'
'He, Weiwei'
'Fu, Jian-Jun'
'Shen, Yun-Heng'
'Li, Ang'
'Zhang, Wei-Dong'

_publ_section_title
;
 Total Synthesis and Stereochemical Assignment of Delavatine A:
 Rh-Catalyzed Asymmetric Hydrogenation of Indene-Type Tetrasubstituted
 Olefins and Kinetic Resolution through Pd-Catalyzed Triflamide-Directed
 C-H Olefination.
;
_journal_issue 15
_journal_name_full 'Journal of the American Chemical Society'
_journal_page_first 5558
_journal_page_last 5567
_journal_paper_doi 10.1021/jacs.7b01718
_journal_volume 139
_journal_year 2017
_chemical_absolute_configuration ad
_chemical_formula_moiety 'C52 H48 O4 P2'
_chemical_formula_sum 'C52 H48 O4 P2'
_chemical_formula_weight 798.84
_chemical_name_systematic
;
 ?
;
_space_group_crystal_system tetragonal
_space_group_IT_number 92
_space_group_name_Hall 'P 4abw 2nw'
_space_group_name_H-M_alt 'P 41 21 2'
_symmetry_space_group_name_Hall 'P 4abw 2nw'
_symmetry_space_group_name_H-M 'P 41 21 2'
_atom_sites_solution_hydrogens geom
_audit_creation_method SHELXL-2014
_cell_angle_alpha 90
_cell_angle_beta 90
_cell_angle_gamma 90
_cell_formula_units_Z 4
_cell_length_a 8.29740(10)
_cell_length_b 8.29740(10)
_cell_length_c 62.6514(12)
_cell_measurement_reflns_used 9028
_cell_measurement_temperature 293(2)
_cell_measurement_theta_max 66.50
_cell_measurement_theta_min 2.82
_cell_volume 4313.35(11)
_computing_cell_refinement 'Bruker SAINT'
_computing_data_collection 'Bruker APEX2'
_computing_data_reduction 'Bruker SAINT'
_computing_molecular_graphics 'Bruker SHELXTL'
_computing_publication_material 'Bruker SHELXTL'
_computing_structure_refinement 'SHELXL-2014 (Sheldrick, 2014)'
_computing_structure_solution 'SHELXS-97 (Sheldrick 2008)'
_diffrn_ambient_temperature 293(2)
_diffrn_measured_fraction_theta_full 0.977
_diffrn_measured_fraction_theta_max 0.999
_diffrn_measurement_device_type 'CCD area detector'
_diffrn_measurement_method 'phi and omega scans'
_diffrn_radiation_type CuK\a
_diffrn_radiation_wavelength 1.54178
_diffrn_reflns_av_R_equivalents 0.0851
_diffrn_reflns_av_unetI/netI 0.0307
_diffrn_reflns_Laue_measured_fraction_full 0.977
_diffrn_reflns_Laue_measured_fraction_max 0.999
_diffrn_reflns_limit_h_max 9
_diffrn_reflns_limit_h_min -9
_diffrn_reflns_limit_k_max 9
_diffrn_reflns_limit_k_min -9
_diffrn_reflns_limit_l_max 72
_diffrn_reflns_limit_l_min -74
_diffrn_reflns_number 39903
_diffrn_reflns_point_group_measured_fraction_full 0.976
_diffrn_reflns_point_group_measured_fraction_max 0.999
_diffrn_reflns_theta_full 67.679
_diffrn_reflns_theta_max 66.636
_diffrn_reflns_theta_min 5.378
_diffrn_source 'sealed tube'
_exptl_absorpt_coefficient_mu 1.269
_exptl_absorpt_correction_type none
_exptl_crystal_colour colorless
_exptl_crystal_density_diffrn 1.230
_exptl_crystal_description block
_exptl_crystal_F_000 1688
_exptl_crystal_size_max 0.05
_exptl_crystal_size_mid 0.04
_exptl_crystal_size_min 0.03
_refine_diff_density_max 0.237
_refine_diff_density_min -0.143
_refine_diff_density_rms 0.039
_refine_ls_abs_structure_details
;
 Refined as an inversion twin.
;
_refine_ls_abs_structure_Flack 0.02(4)
_refine_ls_extinction_method none
_refine_ls_goodness_of_fit_ref 1.034
_refine_ls_hydrogen_treatment constr
_refine_ls_matrix_type full
_refine_ls_number_parameters 267
_refine_ls_number_reflns 3796
_refine_ls_number_restraints 0
_refine_ls_restrained_S_all 1.034
_refine_ls_R_factor_all 0.0535
_refine_ls_R_factor_gt 0.0419
_refine_ls_shift/su_max 0.001
_refine_ls_shift/su_mean 0.000
_refine_ls_structure_factor_coef Fsqd
_refine_ls_weighting_details 'w=1/[\s^2^(Fo^2^)+(0.0686P)^2^+0.0380P] where P=(Fo^2^+2Fc^2^)/3'
_refine_ls_weighting_scheme calc
_refine_ls_wR_factor_gt 0.1006
_refine_ls_wR_factor_ref 0.1086
_reflns_Friedel_coverage 0.599
_reflns_Friedel_fraction_full 0.975
_reflns_Friedel_fraction_max 1.000
_reflns_number_gt 3204
_reflns_number_total 3796
_reflns_threshold_expression 'I > 2\s(I)'
_cod_data_source_file ja7b01718_si_009.cif
_cod_data_source_block A
_cod_depositor_comments 'Adding full bibliography for 4125903--4125907.cif.'
_cod_original_cell_volume 4313.35(13)
_cod_database_code 4125906
_shelx_space_group_comment
;
The symmetry employed for this shelxl refinement is uniquely defined
by the following loop, which should always be used as a source of
symmetry information in preference to the above space-group names.
They are only intended as comments.
;
_shelxl_version_number 2014-3

loop_
_space_group_symop_operation_xyz
'x, y, z'
'-y+1/2, x+1/2, z+1/4'
'-x, -y, z+1/2'
'y+1/2, -x+1/2, z+3/4'
'x+1/2, -y+1/2, -z+3/4'
'y, x, -z'
'-x+1/2, y+1/2, -z+1/4'
'-y, -x, -z+1/2'

loop_
_atom_site_label
_atom_site_type_symbol
_atom_site_fract_x
_atom_site_fract_y
_atom_site_fract_z
_atom_site_U_iso_or_equiv
_atom_site_adp_type
_atom_site_occupancy
_atom_site_site_symmetry_order
_atom_site_calc_flag
_atom_site_refinement_flags_posn
_atom_site_refinement_flags_adp
C1 C 0.7091(4) 0.2004(4) 0.74128(4) 0.0511(7) Uani 1 1 d . .
H1 H 0.5940 0.2015 0.7448 0.061 Uiso 1 1 calc R U
C2 C 0.8245(4) 0.2097(4) 0.70749(4) 0.0491(7) Uani 1 1 d . .
C3 C 0.8584(4) 0.0489(4) 0.71152(4) 0.0509(7) Uani 1 1 d . .
C4 C 0.9584(4) -0.0326(4) 0.69742(5) 0.0541(7) Uani 1 1 d . .
C5 C 1.0218(4) 0.0467(4) 0.67956(5) 0.0543(7) Uani 1 1 d . .
H5 H 1.0884 -0.0083 0.6701 0.065 Uiso 1 1 calc R U
C6 C 0.9846(4) 0.2092(4) 0.67598(4) 0.0495(6) Uani 1 1 d . .
C7 C 0.8853(4) 0.2907(4) 0.68992(4) 0.0496(7) Uani 1 1 d . .
H7 H 0.8595 0.3983 0.6876 0.060 Uiso 1 1 calc R U
C8 C 0.8224(4) 0.2855(5) 0.63522(5) 0.0592(8) Uani 1 1 d . .
H8 H 0.7667 0.2283 0.6456 0.071 Uiso 1 1 calc R U
C9 C 0.7486(5) 0.3179(5) 0.61609(5) 0.0660(9) Uani 1 1 d . .
H9 H 0.6437 0.2829 0.6137 0.079 Uiso 1 1 calc R U
C10 C 0.8309(5) 0.4038(5) 0.60001(5) 0.0720(10) Uani 1 1 d . .
H10 H 0.7809 0.4221 0.5869 0.086 Uiso 1 1 calc R U
C11 C 0.9815(5) 0.4596(5) 0.60341(5) 0.0666(9) Uani 1 1 d . .
H11 H 1.0330 0.5184 0.5928 0.080 Uiso 1 1 calc R U
C12 C 1.0629(4) 0.4299(4) 0.62309(5) 0.0578(8) Uani 1 1 d . .
C13 C 0.9824(4) 0.3380(4) 0.63936(5) 0.0530(7) Uani 1 1 d . .
C14 C 1.0647(4) 0.3021(4) 0.65838(4) 0.0492(6) Uani 1 1 d . .
C15 C 1.2211(4) 0.3597(4) 0.66192(5) 0.0506(7) Uani 1 1 d . .
C16 C 1.3078(4) 0.3322(4) 0.68134(5) 0.0546(7) Uani 1 1 d . .
H16 H 1.2617 0.2689 0.6919 0.065 Uiso 1 1 calc R U
C17 C 1.4547(4) 0.3963(5) 0.68453(6) 0.0642(9) Uani 1 1 d . .
H17 H 1.5082 0.3768 0.6973 0.077 Uiso 1 1 calc R U
C18 C 1.5287(5) 0.4921(5) 0.66885(6) 0.0704(9) Uani 1 1 d . .
H18 H 1.6298 0.5365 0.6714 0.085 Uiso 1 1 calc R U
C19 C 1.4538(5) 0.5200(5) 0.65008(6) 0.0659(9) Uani 1 1 d . .
H19 H 1.5053 0.5818 0.6397 0.079 Uiso 1 1 calc R U
C20 C 1.2985(4) 0.4572(4) 0.64580(5) 0.0554(7) Uani 1 1 d . .
C21 C 1.2174(4) 0.4877(4) 0.62689(5) 0.0596(8) Uani 1 1 d . .
H21 H 1.2680 0.5489 0.6164 0.072 Uiso 1 1 calc R U
C22 C 0.5734(5) -0.1117(5) 0.73014(6) 0.0730(11) Uani 1 1 d . .
C23 C 0.4726(6) -0.0167(6) 0.71421(6) 0.0872(13) Uani 1 1 d . .
H23A H 0.5331 -0.0014 0.7013 0.131 Uiso 1 1 calc R U
H23B H 0.4456 0.0864 0.7202 0.131 Uiso 1 1 calc R U
H23C H 0.3756 -0.0751 0.7111 0.131 Uiso 1 1 calc R U
C24 C 0.4830(7) -0.1260(7) 0.75137(7) 0.0972(15) Uani 1 1 d . .
H24A H 0.4616 -0.0203 0.7569 0.146 Uiso 1 1 calc R U
H24B H 0.5477 -0.1850 0.7614 0.146 Uiso 1 1 calc R U
H24C H 0.3831 -0.1818 0.7491 0.146 Uiso 1 1 calc R U
C25 C 0.6125(8) -0.2790(6) 0.72121(9) 0.1079(18) Uani 1 1 d . .
H25A H 0.5142 -0.3325 0.7173 0.162 Uiso 1 1 calc R U
H25B H 0.6675 -0.3412 0.7319 0.162 Uiso 1 1 calc R U
H25C H 0.6801 -0.2682 0.7089 0.162 Uiso 1 1 calc R U
C26 C 1.0894(5) -0.2808(5) 0.68812(6) 0.0720(10) Uani 1 1 d . .
H26A H 1.0376 -0.2895 0.6745 0.108 Uiso 1 1 calc R U
H26B H 1.1069 -0.3866 0.6939 0.108 Uiso 1 1 calc R U
H26C H 1.1910 -0.2269 0.6865 0.108 Uiso 1 1 calc R U
O1 O 0.7324(3) 0.2911(3) 0.72174(3) 0.0530(5) Uani 1 1 d . .
O2 O 0.9898(4) -0.1911(3) 0.70222(4) 0.0704(7) Uani 1 1 d . .
P1 P 0.77321(11) -0.01509(10) 0.73706(2) 0.0554(2) Uani 1 1 d . .

loop_
_atom_site_aniso_label
_atom_site_aniso_U_11
_atom_site_aniso_U_22
_atom_site_aniso_U_33
_atom_site_aniso_U_23
_atom_site_aniso_U_13
_atom_site_aniso_U_12
C1 0.0556(17) 0.0573(17) 0.0403(14) 0.0017(12) 0.0028(12) -0.0032(15)
C2 0.0545(17) 0.0545(17) 0.0381(13) -0.0005(12) -0.0026(11) 0.0003(14)
C3 0.0609(18) 0.0528(17) 0.0388(13) 0.0015(12) -0.0022(12) -0.0044(14)
C4 0.0663(19) 0.0482(17) 0.0479(14) 0.0006(13) -0.0037(14) -0.0008(14)
C5 0.0623(19) 0.0550(17) 0.0457(14) -0.0024(13) 0.0029(13) 0.0027(15)
C6 0.0566(17) 0.0533(16) 0.0387(12) -0.0003(11) -0.0020(12) -0.0010(13)
C7 0.0580(17) 0.0488(16) 0.0420(14) 0.0036(12) -0.0014(12) 0.0021(13)
C8 0.063(2) 0.066(2) 0.0495(16) -0.0011(14) 0.0010(13) 0.0047(16)
C9 0.063(2) 0.076(2) 0.0583(18) -0.0048(16) -0.0073(15) 0.0099(17)
C10 0.080(3) 0.084(3) 0.0512(18) 0.0021(17) -0.0119(17) 0.019(2)
C11 0.085(3) 0.070(2) 0.0443(15) 0.0082(14) 0.0006(16) 0.012(2)
C12 0.068(2) 0.060(2) 0.0447(15) 0.0041(13) 0.0036(14) 0.0082(15)
C13 0.0624(19) 0.0523(17) 0.0443(15) -0.0013(12) 0.0037(13) 0.0071(14)
C14 0.0599(18) 0.0469(16) 0.0409(13) -0.0023(12) 0.0029(12) 0.0053(13)
C15 0.0590(18) 0.0473(15) 0.0454(14) -0.0011(11) 0.0022(13) 0.0074(13)
C16 0.062(2) 0.0522(17) 0.0493(16) 0.0010(12) -0.0016(13) 0.0055(14)
C17 0.060(2) 0.070(2) 0.0625(19) -0.0001(15) -0.0093(16) 0.0062(16)
C18 0.061(2) 0.071(2) 0.078(2) 0.0042(18) -0.0044(17) -0.0039(18)
C19 0.062(2) 0.067(2) 0.069(2) 0.0080(17) 0.0080(16) -0.0041(17)
C20 0.0624(19) 0.0543(17) 0.0494(15) 0.0005(12) 0.0066(13) 0.0031(14)
C21 0.068(2) 0.0608(19) 0.0505(16) 0.0113(14) 0.0081(14) 0.0000(16)
C22 0.084(3) 0.072(2) 0.063(2) -0.0004(17) 0.0023(18) -0.028(2)
C23 0.077(3) 0.107(3) 0.078(2) -0.004(2) -0.016(2) -0.027(3)
C24 0.103(4) 0.102(4) 0.086(3) 0.014(3) 0.021(3) -0.035(3)
C25 0.132(4) 0.073(3) 0.118(4) -0.019(3) 0.007(3) -0.039(3)
C26 0.088(3) 0.0508(19) 0.077(2) -0.0042(17) 0.0028(19) 0.0074(18)
O1 0.0621(12) 0.0586(12) 0.0385(9) 0.0036(8) 0.0026(9) 0.0057(10)
O2 0.104(2) 0.0491(13) 0.0586(12) 0.0024(10) 0.0091(13) 0.0069(13)
P1 0.0726(5) 0.0535(5) 0.0402(3) 0.0044(3) 0.0000(3) -0.0065(4)

loop_
_atom_type_symbol
_atom_type_description
_atom_type_scat_dispersion_real
_atom_type_scat_dispersion_imag
_atom_type_scat_source
C C 0.0181 0.0091 'International Tables Vol C Tables 4.2.6.8 and 6.1.1.4'
H H 0.0000 0.0000 'International Tables Vol C Tables 4.2.6.8 and 6.1.1.4'
P P 0.2955 0.4335 'International Tables Vol C Tables 4.2.6.8 and 6.1.1.4'
N N 0.0311 0.0180 'International Tables Vol C Tables 4.2.6.8 and 6.1.1.4'
O O 0.0492 0.0322 'International Tables Vol C Tables 4.2.6.8 and 6.1.1.4'

loop_
_geom_angle_atom_site_label_1
_geom_angle_atom_site_label_2
_geom_angle_atom_site_label_3
_geom_angle
_geom_angle_site_symmetry_1
_geom_angle_site_symmetry_3
O1 C1 C1 106.5(3) . 8_666
O1 C1 P1 109.64(19) . .
C1 C1 P1 115.41(11) 8_666 .
O1 C1 H1 108.4 . .
C1 C1 H1 108.4 8_666 .
P1 C1 H1 108.4 . .
O1 C2 C7 119.2(3) . .
O1 C2 C3 118.3(3) . .
C7 C2 C3 122.5(3) . .
C4 C3 C2 118.3(3) . .
C4 C3 P1 130.3(2) . .
C2 C3 P1 111.1(2) . .
O2 C4 C3 116.1(3) . .
O2 C4 C5 123.6(3) . .
C3 C4 C5 120.3(3) . .
C4 C5 C6 119.8(3) . .
C4 C5 H5 120.1 . .
C6 C5 H5 120.1 . .
C7 C6 C5 120.2(3) . .
C7 C6 C14 118.6(3) . .
C5 C6 C14 121.0(3) . .
C6 C7 C2 118.9(3) . .
C6 C7 H7 120.6 . .
C2 C7 H7 120.6 . .
C9 C8 C13 121.1(3) . .
C9 C8 H8 119.5 . .
C13 C8 H8 119.5 . .
C8 C9 C10 120.5(4) . .
C8 C9 H9 119.8 . .
C10 C9 H9 119.8 . .
C11 C10 C9 120.6(3) . .
C11 C10 H10 119.7 . .
C9 C10 H10 119.7 . .
C10 C11 C12 121.0(3) . .
C10 C11 H11 119.5 . .
C12 C11 H11 119.5 . .
C21 C12 C11 121.6(3) . .
C21 C12 C13 119.4(3) . .
C11 C12 C13 119.0(3) . .
C14 C13 C8 122.9(3) . .
C14 C13 C12 119.2(3) . .
C8 C13 C12 117.9(3) . .
C15 C14 C13 120.8(3) . .
C15 C14 C6 118.0(3) . .
C13 C14 C6 121.1(3) . .
C14 C15 C16 123.1(3) . .
C14 C15 C20 119.5(3) . .
C16 C15 C20 117.3(3) . .
C17 C16 C15 121.3(3) . .
C17 C16 H16 119.4 . .
C15 C16 H16 119.4 . .
C16 C17 C18 121.1(3) . .
C16 C17 H17 119.5 . .
C18 C17 H17 119.5 . .
C19 C18 C17 120.3(4) . .
C19 C18 H18 119.9 . .
C17 C18 H18 119.9 . .
C18 C19 C20 121.4(3) . .
C18 C19 H19 119.3 . .
C20 C19 H19 119.3 . .
C21 C20 C19 122.5(3) . .
C21 C20 C15 118.9(3) . .
C19 C20 C15 118.6(3) . .
C20 C21 C12 122.1(3) . .
C20 C21 H21 119.0 . .
C12 C21 H21 119.0 . .
C23 C22 C25 110.2(4) . .
C23 C22 C24 109.9(4) . .
C25 C22 C24 110.5(4) . .
C23 C22 P1 114.4(3) . .
C25 C22 P1 106.4(3) . .
C24 C22 P1 105.3(3) . .
C22 C23 H23A 109.5 . .
C22 C23 H23B 109.5 . .
H23A C23 H23B 109.5 . .
C22 C23 H23C 109.5 . .
H23A C23 H23C 109.5 . .
H23B C23 H23C 109.5 . .
C22 C24 H24A 109.5 . .
C22 C24 H24B 109.5 . .
H24A C24 H24B 109.5 . .
C22 C24 H24C 109.5 . .
H24A C24 H24C 109.5 . .
H24B C24 H24C 109.5 . .
C22 C25 H25A 109.5 . .
C22 C25 H25B 109.5 . .
H25A C25 H25B 109.5 . .
C22 C25 H25C 109.5 . .
H25A C25 H25C 109.5 . .
H25B C25 H25C 109.5 . .
O2 C26 H26A 109.5 . .
O2 C26 H26B 109.5 . .
H26A C26 H26B 109.5 . .
O2 C26 H26C 109.5 . .
H26A C26 H26C 109.5 . .
H26B C26 H26C 109.5 . .
C2 O1 C1 111.9(2) . .
C4 O2 C26 118.4(3) . .
C3 P1 C1 87.51(14) . .
C3 P1 C22 105.16(16) . .
C1 P1 C22 100.76(18) . .

loop_
_geom_bond_atom_site_label_1
_geom_bond_atom_site_label_2
_geom_bond_distance
_geom_bond_site_symmetry_2
C1 O1 1.450(3) .
C1 C1 1.524(6) 8_666
C1 P1 1.885(3) .
C1 H1 0.9800 .
C2 O1 1.355(4) .
C2 C7 1.385(4) .
C2 C3 1.387(5) .
C3 C4 1.387(5) .
C3 P1 1.828(3) .
C4 O2 1.374(4) .
C4 C5 1.400(4) .
C5 C6 1.401(5) .
C5 H5 0.9300 .
C6 C7 1.378(4) .
C6 C14 1.501(4) .
C7 H7 0.9300 .
C8 C9 1.372(5) .
C8 C13 1.421(5) .
C8 H8 0.9300 .
C9 C10 1.410(6) .
C9 H9 0.9300 .
C10 C11 1.350(6) .
C10 H10 0.9300 .
C11 C12 1.427(5) .
C11 H11 0.9300 .
C12 C21 1.389(5) .
C12 C13 1.437(5) .
C13 C14 1.406(4) .
C14 C15 1.400(5) .
C15 C16 1.432(4) .
C15 C20 1.445(5) .
C16 C17 1.345(5) .
C16 H16 0.9300 .
C17 C18 1.405(5) .
C17 H17 0.9300 .
C18 C19 1.350(5) .
C18 H18 0.9300 .
C19 C20 1.415(5) .
C19 H19 0.9300 .
C20 C21 1.386(5) .
C21 H21 0.9300 .
C22 C23 1.523(6) .
C22 C25 1.532(7) .
C22 C24 1.531(6) .
C22 P1 1.891(4) .
C23 H23A 0.9600 .
C23 H23B 0.9600 .
C23 H23C 0.9600 .
C24 H24A 0.9600 .
C24 H24B 0.9600 .
C24 H24C 0.9600 .
C25 H25A 0.9600 .
C25 H25B 0.9600 .
C25 H25C 0.9600 .
C26 O2 1.420(4) .
C26 H26A 0.9600 .
C26 H26B 0.9600 .
C26 H26C 0.9600 .

loop_
_geom_torsion_atom_site_label_1
_geom_torsion_atom_site_label_2
_geom_torsion_atom_site_label_3
_geom_torsion_atom_site_label_4
_geom_torsion
_geom_torsion_site_symmetry_1
O1 C2 C3 C4 -177.3(3) .
C7 C2 C3 C4 0.6(5) .
O1 C2 C3 P1 -2.6(4) .
C7 C2 C3 P1 175.3(2) .
C2 C3 C4 O2 179.3(3) .
P1 C3 C4 O2 5.9(5) .
C2 C3 C4 C5 -0.4(5) .
P1 C3 C4 C5 -173.9(3) .
O2 C4 C5 C6 -179.4(3) .
C3 C4 C5 C6 0.3(5) .
C4 C5 C6 C7 -0.3(5) .
C4 C5 C6 C14 173.3(3) .
C5 C6 C7 C2 0.5(5) .
C14 C6 C7 C2 -173.2(3) .
O1 C2 C7 C6 177.2(3) .
C3 C2 C7 C6 -0.7(5) .
C13 C8 C9 C10 0.3(6) .
C8 C9 C10 C11 -2.0(6) .
C9 C10 C11 C12 1.6(6) .
C10 C11 C12 C21 -179.5(4) .
C10 C11 C12 C13 0.4(5) .
C9 C8 C13 C14 -177.4(3) .
C9 C8 C13 C12 1.7(5) .
C21 C12 C13 C14 -3.0(5) .
C11 C12 C13 C14 177.1(3) .
C21 C12 C13 C8 177.9(3) .
C11 C12 C13 C8 -2.0(5) .
C8 C13 C14 C15 -178.5(3) .
C12 C13 C14 C15 2.4(5) .
C8 C13 C14 C6 -2.1(5) .
C12 C13 C14 C6 178.8(3) .
C7 C6 C14 C15 94.5(4) .
C5 C6 C14 C15 -79.2(4) .
C7 C6 C14 C13 -82.0(4) .
C5 C6 C14 C13 104.3(4) .
C13 C14 C15 C16 177.4(3) .
C6 C14 C15 C16 0.9(4) .
C13 C14 C15 C20 0.0(4) .
C6 C14 C15 C20 -176.6(3) .
C14 C15 C16 C17 -176.7(3) .
C20 C15 C16 C17 0.8(5) .
C15 C16 C17 C18 -0.3(6) .
C16 C17 C18 C19 -0.8(6) .
C17 C18 C19 C20 1.3(6) .
C18 C19 C20 C21 178.3(4) .
C18 C19 C20 C15 -0.8(5) .
C14 C15 C20 C21 -1.7(4) .
C16 C15 C20 C21 -179.3(3) .
C14 C15 C20 C19 177.3(3) .
C16 C15 C20 C19 -0.3(4) .
C19 C20 C21 C12 -177.9(3) .
C15 C20 C21 C12 1.1(5) .
C11 C12 C21 C20 -178.9(3) .
C13 C12 C21 C20 1.2(5) .
C7 C2 O1 C1 -167.1(3) .
C3 C2 O1 C1 10.9(4) .
C1 C1 O1 C2 112.0(2) 8_666
P1 C1 O1 C2 -13.5(3) .
C3 C4 O2 C26 179.0(3) .
C5 C4 O2 C26 -1.3(5) .
C4 C3 P1 C1 169.3(3) .
C2 C3 P1 C1 -4.5(2) .
C4 C3 P1 C22 -90.2(3) .
C2 C3 P1 C22 96.0(3) .
O1 C1 P1 C3 10.0(2) .
C1 C1 P1 C3 -110.3(3) 8_666
O1 C1 P1 C22 -95.0(2) .
C1 C1 P1 C22 144.8(3) 8_666
C23 C22 P1 C3 -45.2(4) .
C25 C22 P1 C3 76.7(3) .
C24 C22 P1 C3 -165.9(3) .
C23 C22 P1 C1 45.1(3) .
C25 C22 P1 C1 167.1(3) .
C24 C22 P1 C1 -75.6(3) .
